data_2232242
loop_
_publ_author_name
'Schmitt, Devin C.'
'Morales, Guillermo A.'
'Fronczek, Frank R.'
'Watkins, Steven F.'

_publ_section_title
;
 3-(Trimethylsilyl)prop-2-ynyl <i>p</i>-toluenesulfonate
;
_journal_coeditor_code FJ2461
_journal_issue 11
_journal_name_full 'Acta Crystallographica Section E'
_journal_page_first o3110
_journal_paper_doi 10.1107/S1600536811043595
_journal_volume 67
_journal_year 2011
_chemical_formula_iupac 'C13 H18 O3 S1 Si1'
_chemical_formula_moiety 'C13 H18 O3 S1 Si1'
_chemical_formula_sum 'C13 H18 O3 S Si'
_chemical_formula_weight 282.42
_chemical_name_systematic
;
3-(Trimethylsilyl)prop-2-ynyl <i>p</i>-toluenesulfonate
;
_space_group_IT_number 14
_symmetry_cell_setting monoclinic
_symmetry_space_group_name_Hall '-P 2ybc'
_symmetry_space_group_name_H-M 'P 1 21/c 1'
_atom_sites_solution_hydrogens geom
_atom_sites_solution_primary direct
_atom_sites_solution_secondary difmap
_audit_creation_method 'WinGX routine CIF_UPDATE'
_cell_angle_alpha 90
_cell_angle_beta 113.471(2)
_cell_angle_gamma 90
_cell_formula_units_Z 4
_cell_length_a 10.6857(4)
_cell_length_b 12.9413(5)
_cell_length_c 11.8793(4)
_cell_measurement_pressure 101.3
_cell_measurement_reflns_used 4768
_cell_measurement_temperature 90.0(5)
_cell_measurement_theta_max 30.999
_cell_measurement_theta_min 2.546
_cell_volume 1506.83(10)
_computing_cell_refinement 'DENZO/SCALEPACK (Otwinowski & Minor, 1997)'
_computing_data_collection 'COLLECT (Nonius, 2000)'
_computing_data_reduction 'DENZO/SCALEPACK (Otwinowski & Minor, 1997)'
_computing_molecular_graphics 'ORTEP-3 for Windows (Farrugia, 1997)'
_computing_publication_material 'WinGX (Farrugia, 1999)'
_computing_structure_refinement 'SHELXL97 (Sheldrick, 2008)'
_computing_structure_solution 'SHELXS97 (Sheldrick, 2008)'
_diffrn_ambient_temperature 90.0(5)
_diffrn_detector_area_resol_mean 9
_diffrn_measured_fraction_theta_full 0.999
_diffrn_measured_fraction_theta_max 0.992
_diffrn_measurement_device '95mm CCD camera on \k-goniostat'
_diffrn_measurement_device_type 'Nonius KappaCCD'
_diffrn_measurement_method '\w and \f scans'
_diffrn_radiation_monochromator graphite
_diffrn_radiation_source 'fine-focus sealed tube'
_diffrn_radiation_type MoK\a
_diffrn_radiation_wavelength 0.71073
_diffrn_reflns_av_R_equivalents 0.0411
_diffrn_reflns_limit_h_max 15
_diffrn_reflns_limit_h_min -15
_diffrn_reflns_limit_k_max 18
_diffrn_reflns_limit_k_min -18
_diffrn_reflns_limit_l_max 16
_diffrn_reflns_limit_l_min -17
_diffrn_reflns_number 9135
_diffrn_reflns_theta_full 25
_diffrn_reflns_theta_max 30.88
_diffrn_reflns_theta_min 2.61
_exptl_absorpt_coefficient_mu 0.292
_exptl_absorpt_correction_T_max 0.952
_exptl_absorpt_correction_T_min 0.910
_exptl_absorpt_correction_type multi-scan
_exptl_absorpt_process_details '(SCALEPACK; Otwinowski & Minor, 1997)'
_exptl_crystal_colour colorless
_exptl_crystal_density_diffrn 1.245
_exptl_crystal_density_method 'not measured'
_exptl_crystal_description needle
_exptl_crystal_F_000 600
_exptl_crystal_size_max 0.33
_exptl_crystal_size_mid 0.18
_exptl_crystal_size_min 0.17
_refine_diff_density_max 0.761
_refine_diff_density_min -0.535
_refine_ls_extinction_method none
_refine_ls_goodness_of_fit_ref 1.031
_refine_ls_hydrogen_treatment constr
_refine_ls_matrix_type full
_refine_ls_number_constraints 3
_refine_ls_number_parameters 177
_refine_ls_number_reflns 4721
_refine_ls_number_restraints 1
_refine_ls_restrained_S_all 1.038
_refine_ls_R_factor_gt 0.0453
_refine_ls_shift/su_max 0.001
_refine_ls_structure_factor_coef Fsqd
_refine_ls_weighting_details 'calc w=1/[\s^2^(Fo^2^)+(0.0404P)^2^+0.7293P] where P=(Fo^2^+2Fc^2^)/3'
_refine_ls_weighting_scheme calc
_refine_ls_wR_factor_ref 0.1075
_reflns_number_gt 3257
_reflns_number_total 4721
_reflns_threshold_expression I>2\s(I)
_cod_data_source_file fj2461.cif
_cod_data_source_block I
_cod_original_sg_symbol_H-M 'P 21/c'
_cod_database_code 2232242
_cod_database_fobs_code 2232242

loop_
_symmetry_equiv_pos_as_xyz
'x, y, z'
'-x, y+1/2, -z+1/2'
'-x, -y, -z'
'x, -y-1/2, z-1/2'

loop_
_atom_site_type_symbol
_atom_site_label
_atom_site_fract_x
_atom_site_fract_y
_atom_site_fract_z
_atom_site_U_iso_or_equiv
_atom_site_adp_type
_atom_site_calc_flag
_atom_site_refinement_flags
_atom_site_occupancy
_atom_site_disorder_assembly
_atom_site_disorder_group
S S1 1.00481(4) 0.33704(3) 0.46346(4) 0.01708(10) Uani d . 1 . .
Si Si1 0.49810(5) 0.23584(4) 0.04270(4) 0.02127(12) Uani d . 1 A .
O O1 0.87983(15) 0.41268(11) 0.42804(13) 0.0207(3) Uani d PD 0.7744(13) A 1
O O2 1.08780(16) 0.36473(12) 0.39833(15) 0.0237(3) Uani d P 0.7744(13) A 1
O O3 1.06468(17) 0.33877(12) 0.59590(14) 0.0250(3) Uani d P 0.7744(13) A 1
O O1A 0.9453(3) 0.4058(4) 0.3433(4) 0.0207(3) Uani d PD 0.2256(13) A 2
O O2A 1.1404(6) 0.3363(4) 0.4827(5) 0.0237(3) Uani d P 0.2256(13) A 2
O O3A 0.9569(6) 0.3761(4) 0.5540(5) 0.0250(3) Uani d P 0.2256(13) A 2
C C1 0.93291(17) 0.21448(12) 0.41521(15) 0.0178(3) Uani d . 1 A .
C C2 0.86434(19) 0.16667(14) 0.47865(16) 0.0240(4) Uani d . 1 . .
H H2 0.8564 0.1997 0.5469 0.029 Uiso calc R 1 A .
C C3 0.8077(2) 0.06981(14) 0.44071(17) 0.0282(4) Uani d . 1 A .
H H3 0.7606 0.0364 0.4836 0.034 Uiso calc R 1 . .
C C4 0.81874(18) 0.02064(13) 0.34052(16) 0.0257(4) Uani d . 1 . .
C C5 0.88776(18) 0.07073(13) 0.27880(16) 0.0246(4) Uani d . 1 A .
H H5 0.8955 0.038 0.2102 0.03 Uiso calc R 1 . .
C C6 0.94568(17) 0.16762(13) 0.31531(15) 0.0212(3) Uani d . 1 . .
H H6 0.993 0.2011 0.2728 0.025 Uiso calc R 1 A .
C C7 0.7575(2) -0.08509(15) 0.3004(2) 0.0377(5) Uani d . 1 A .
H H7A 0.7553 -0.1005 0.2188 0.057 Uiso calc R 1 . .
H H7C 0.6645 -0.0864 0.2972 0.057 Uiso calc R 1 . .
H H7B 0.8131 -0.137 0.3591 0.057 Uiso calc R 1 . .
C C8 0.81275(19) 0.45147(14) 0.30416(16) 0.0272(4) Uani d D 1 . .
H H8A 0.8829 0.4663 0.2715 0.033 Uiso calc PR 0.7744(13) A 1
H H8B 0.7671 0.5175 0.3066 0.033 Uiso calc PR 0.7744(13) A 1
H H8A' 0.8112 0.518 0.2626 0.033 Uiso d PR 0.2256(13) A 2
H H8B' 0.7906 0.4652 0.3762 0.033 Uiso d PR 0.2256(13) A 2
C C9 0.71152(19) 0.38092(14) 0.21960(16) 0.0237(4) Uani d . 1 A .
C C10 0.62740(19) 0.32454(14) 0.14905(16) 0.0247(4) Uani d . 1 . .
C C11 0.58308(19) 0.15508(16) -0.03569(18) 0.0314(4) Uani d . 1 . .
H H11A 0.6075 0.1983 -0.0916 0.047 Uiso calc R 1 A .
H H11B 0.5207 0.1003 -0.0824 0.047 Uiso calc R 1 . .
H H11C 0.6658 0.1241 0.0257 0.047 Uiso calc R 1 . .
C C12 0.4334(2) 0.15281(15) 0.13563(19) 0.0333(4) Uani d . 1 . .
H H12A 0.51 0.1164 0.1983 0.05 Uiso calc R 1 A .
H H12B 0.3686 0.1023 0.0821 0.05 Uiso calc R 1 . .
H H12C 0.3876 0.1959 0.1755 0.05 Uiso calc R 1 . .
C C13 0.36123(19) 0.31849(14) -0.06735(17) 0.0270(4) Uani d . 1 . .
H H13A 0.3137 0.355 -0.0237 0.041 Uiso calc R 1 A .
H H13B 0.2962 0.2751 -0.1317 0.041 Uiso calc R 1 . .
H H13C 0.4018 0.3688 -0.1045 0.041 Uiso calc R 1 . .

loop_
_atom_site_aniso_label
_atom_site_aniso_U_11
_atom_site_aniso_U_22
_atom_site_aniso_U_33
_atom_site_aniso_U_12
_atom_site_aniso_U_13
_atom_site_aniso_U_23
S1 0.01972(19) 0.01537(18) 0.01643(19) -0.00309(16) 0.00751(15) -0.00186(15)
Si1 0.0256(2) 0.0199(2) 0.0190(2) -0.0004(2) 0.00962(19) -0.00338(19)
O1 0.0220(7) 0.0174(7) 0.0228(8) -0.0009(6) 0.0091(6) -0.0038(6)
O2 0.0242(8) 0.0217(8) 0.0295(8) -0.0020(6) 0.0152(7) 0.0019(6)
O3 0.0322(8) 0.0222(8) 0.0168(7) -0.0078(7) 0.0058(6) -0.0022(6)
O1A 0.0220(7) 0.0174(7) 0.0228(8) -0.0009(6) 0.0091(6) -0.0038(6)
O2A 0.0242(8) 0.0217(8) 0.0295(8) -0.0020(6) 0.0152(7) 0.0019(6)
O3A 0.0322(8) 0.0222(8) 0.0168(7) -0.0078(7) 0.0058(6) -0.0022(6)
C1 0.0199(8) 0.0136(7) 0.0176(8) -0.0008(6) 0.0050(6) -0.0020(6)
C2 0.0311(9) 0.0206(8) 0.0227(8) -0.0059(7) 0.0134(7) -0.0051(7)
C3 0.0346(10) 0.0207(9) 0.0307(10) -0.0075(8) 0.0144(8) -0.0006(7)
C4 0.0253(9) 0.0159(8) 0.0268(9) 0.0007(7) 0.0006(7) -0.0028(7)
C5 0.0294(9) 0.0199(8) 0.0200(8) 0.0056(7) 0.0049(7) -0.0058(7)
C6 0.0246(8) 0.0203(8) 0.0184(8) 0.0035(7) 0.0083(7) -0.0008(7)
C7 0.0426(12) 0.0185(9) 0.0417(12) -0.0053(8) 0.0059(10) -0.0078(8)
C8 0.0314(9) 0.0178(8) 0.0256(9) 0.0002(7) 0.0043(8) 0.0018(7)
C9 0.0291(9) 0.0212(8) 0.0224(9) 0.0032(7) 0.0120(7) 0.0018(7)
C10 0.0317(10) 0.0241(9) 0.0199(8) 0.0008(7) 0.0120(7) -0.0004(7)
C11 0.0257(9) 0.0394(11) 0.0267(9) 0.0020(8) 0.0079(8) -0.0119(8)
C12 0.0434(12) 0.0255(10) 0.0342(11) -0.0013(9) 0.0191(9) 0.0022(8)
C13 0.0299(9) 0.0251(9) 0.0250(9) 0.0012(7) 0.0100(8) -0.0014(7)

loop_
_atom_type_symbol
_atom_type_description
_atom_type_scat_dispersion_real
_atom_type_scat_dispersion_imag
_atom_type_scat_source
C C 0.0033 0.0016 'International Tables Vol C Tables 4.2.6.8 and 6.1.1.4'
H H 0 0 'International Tables Vol C Tables 4.2.6.8 and 6.1.1.4'
O O 0.0106 0.006 'International Tables Vol C Tables 4.2.6.8 and 6.1.1.4'
Si Si 0.0817 0.0704 'International Tables Vol C Tables 4.2.6.8 and 6.1.1.4'
S S 0.1246 0.1234 'International Tables Vol C Tables 4.2.6.8 and 6.1.1.4'

loop_
_geom_angle_atom_site_label_1
_geom_angle_atom_site_label_2
_geom_angle_atom_site_label_3
_geom_angle
O2 S1 O3 118.88(10)
O2A S1 O3A 122.5(3)
O2 S1 O1 109.98(9)
O3 S1 O1 104.04(9)
O2A S1 O1A 99.9(3)
O3A S1 O1A 109.7(3)
O2A S1 C1 110.1(2)
O2 S1 C1 109.48(9)
O3 S1 C1 108.43(8)
O3A S1 C1 108.6(2)
O1 S1 C1 105.10(8)
O1A S1 C1 104.31(19)
C10 Si1 C11 108.03(9)
C10 Si1 C12 107.80(9)
C11 Si1 C12 110.10(10)
C10 Si1 C13 106.66(8)
C11 Si1 C13 112.01(9)
C12 Si1 C13 112.01(9)
C8 O1 S1 120.83(12)
C8 O1A S1 121.0(3)
C6 C1 C2 121.51(15)
C6 C1 S1 119.66(13)
C2 C1 S1 118.83(12)
C3 C2 C1 118.87(16)
C3 C2 H2 120.6
C1 C2 H2 120.6
C2 C3 C4 121.00(17)
C2 C3 H3 119.5
C4 C3 H3 119.5
C5 C4 C3 118.69(16)
C5 C4 C7 120.67(17)
C3 C4 C7 120.64(18)
C6 C5 C4 121.35(16)
C6 C5 H5 119.3
C4 C5 H5 119.3
C1 C6 C5 118.58(16)
C1 C6 H6 120.7
C5 C6 H6 120.7
C4 C7 H7A 109.5
C4 C7 H7C 109.5
H7A C7 H7C 109.5
C4 C7 H7B 109.5
H7A C7 H7B 109.5
H7C C7 H7B 109.5
O1A C8 C9 109.3(2)
O1 C8 C9 114.37(15)
O1 C8 H8A 108.7
C9 C8 H8A 108.7
O1 C8 H8B 108.7
C9 C8 H8B 108.7
H8A C8 H8B 107.6
O1A C8 H8A' 109.8
C9 C8 H8A' 109.8
O1A C8 H8B' 109.8
C9 C8 H8B' 109.8
H8A' C8 H8B' 108.3
C10 C9 C8 178.9(2)
C9 C10 Si1 178.90(17)
Si1 C11 H11A 109.5
Si1 C11 H11B 109.5
H11A C11 H11B 109.5
Si1 C11 H11C 109.5
H11A C11 H11C 109.5
H11B C11 H11C 109.5
Si1 C12 H12A 109.5
Si1 C12 H12B 109.5
H12A C12 H12B 109.5
Si1 C12 H12C 109.5
H12A C12 H12C 109.5
H12B C12 H12C 109.5
Si1 C13 H13A 109.5
Si1 C13 H13B 109.5
H13A C13 H13B 109.5
Si1 C13 H13C 109.5
H13A C13 H13C 109.5
H13B C13 H13C 109.5

loop_
_geom_bond_atom_site_label_1
_geom_bond_atom_site_label_2
_geom_bond_distance
S1 O2A 1.374(5)
S1 O2 1.4352(15)
S1 O3 1.4434(15)
S1 O3A 1.454(6)
S1 O1 1.5720(15)
S1 O1A 1.584(5)
S1 C1 1.7561(16)
Si1 C10 1.8526(19)
Si1 C11 1.8594(19)
Si1 C12 1.8600(19)
Si1 C13 1.8625(19)
O1 C8 1.446(2)
O1A C8 1.430(3)
C1 C6 1.387(2)
C1 C2 1.388(2)
C2 C3 1.387(2)
C2 H2 0.95
C3 C4 1.396(3)
C3 H3 0.95
C4 C5 1.390(3)
C4 C7 1.510(2)
C5 C6 1.389(2)
C5 H5 0.95
C6 H6 0.95
C7 H7A 0.98
C7 H7C 0.98
C7 H7B 0.98
C8 C9 1.465(2)
C8 H8A 0.99
C8 H8B 0.99
C8 H8A' 0.99
C8 H8B' 0.99
C9 C10 1.201(3)
C11 H11A 0.98
C11 H11B 0.98
C11 H11C 0.98
C12 H12A 0.98
C12 H12B 0.98
C12 H12C 0.98
C13 H13A 0.98
C13 H13B 0.98
C13 H13C 0.98

loop_
_geom_torsion_atom_site_label_1
_geom_torsion_atom_site_label_2
_geom_torsion_atom_site_label_3
_geom_torsion_atom_site_label_4
_geom_torsion
O2 S1 O1 C8 36.57(16)
O3 S1 O1 C8 164.93(14)
C1 S1 O1 C8 -81.18(15)
O2A S1 O1A C8 -163.6(4)
O3A S1 O1A C8 -33.6(5)
C1 S1 O1A C8 82.5(4)
O2A S1 C1 C6 -53.4(3)
O2 S1 C1 C6 -8.82(17)
O3 S1 C1 C6 -139.95(14)
O3A S1 C1 C6 170.0(3)
O1 S1 C1 C6 109.28(14)
O1A S1 C1 C6 53.05(19)
O2A S1 C1 C2 126.6(3)
O2 S1 C1 C2 171.14(14)
O3 S1 C1 C2 40.01(17)
O3A S1 C1 C2 -10.1(3)
O1 S1 C1 C2 -70.77(15)
O1A S1 C1 C2 -127.00(18)
C6 C1 C2 C3 0.0(3)
S1 C1 C2 C3 -179.91(14)
C1 C2 C3 C4 -0.1(3)
C2 C3 C4 C5 -0.1(3)
C2 C3 C4 C7 179.61(18)
C3 C4 C5 C6 0.3(3)
C7 C4 C5 C6 -179.42(17)
C2 C1 C6 C5 0.1(3)
S1 C1 C6 C5 -179.91(13)
C4 C5 C6 C1 -0.3(3)
